data_1551509
loop_
_publ_author_name
'Zi-Shuo Yao'
'Masaki Mito'
'Takashi Kamachi'
'Yoshihito Shiota'
'Kazunari Yoshizawa'
'Nobuaki Azuma'
'Yuji Miyazaki'
'Kazuyuki Takahashi'
'Kuirun Zhang'
'Takumi Nakanishi'
'Soonchul Kang'
'Shinji Kanegawa'
'Osamu Sato'

_publ_section_title
;
 Molecular motor-driven abrupt anisotropic shape change in a single
 crystal of a Ni complex
;
_journal_name_full 'Nature Chemistry'
_journal_page_first 1079
_journal_page_last 1083
_journal_paper_doi 10.1038/nchem.2092
_journal_volume 6
_journal_year 2014
_chemical_formula_sum 'C8 H24 N6 Ni O4'
_chemical_formula_weight 327.04
_space_group_crystal_system trigonal
_space_group_IT_number 163
_space_group_name_Hall '-P 3 2c'
_space_group_name_H-M_alt 'P -3 1 c'
_atom_sites_solution_hydrogens geom
_cell_angle_alpha 90
_cell_angle_beta 90
_cell_angle_gamma 120
_cell_formula_units_Z 2
_cell_length_a 8.866(3)
_cell_length_b 8.866(3)
_cell_length_c 10.486(3)
_cell_measurement_reflns_used 1828
_cell_measurement_temperature 263(2)
_cell_measurement_theta_max 30.35
_cell_measurement_theta_min 2.65
_cell_volume 713.8(4)
_computing_cell_refinement CrystalClear
_computing_data_collection 'CrystalClear (Rigaku Inc., 2008)'
_computing_data_reduction CrystalClear
_computing_structure_refinement 'SHELXL-2013 (Sheldrick, 2013)'
_computing_structure_solution 'SHELXS97 (Sheldrick, 2008)'
_diffrn_ambient_temperature 263(2)
_diffrn_detector_area_resol_mean 14.222
_diffrn_measured_fraction_theta_full 0.996
_diffrn_measured_fraction_theta_max 0.996
_diffrn_measurement_device_type 'Rigaku Saturn724'
_diffrn_measurement_method \w
_diffrn_radiation_type MoK\a
_diffrn_radiation_wavelength 0.71073
_diffrn_reflns_av_R_equivalents 0.0682
_diffrn_reflns_av_unetI/netI 0.0462
_diffrn_reflns_Laue_measured_fraction_full 0.996
_diffrn_reflns_Laue_measured_fraction_max 0.996
_diffrn_reflns_limit_h_max 10
_diffrn_reflns_limit_h_min -8
_diffrn_reflns_limit_k_max 11
_diffrn_reflns_limit_k_min -6
_diffrn_reflns_limit_l_max 8
_diffrn_reflns_limit_l_min -13
_diffrn_reflns_number 1709
_diffrn_reflns_point_group_measured_fraction_full 0.996
_diffrn_reflns_point_group_measured_fraction_max 0.996
_diffrn_reflns_theta_full 25.242
_diffrn_reflns_theta_max 26.489
_diffrn_reflns_theta_min 2.653
_diffrn_source 'fine-focus sealed tube'
_exptl_absorpt_coefficient_mu 1.380
_exptl_absorpt_correction_T_max 0.9218
_exptl_absorpt_correction_T_min 0.7795
_exptl_absorpt_correction_type multi-scan
_exptl_absorpt_process_details 'REQAB (Rigaku, 1998)'
_exptl_crystal_colour purple
_exptl_crystal_density_diffrn 1.522
_exptl_crystal_description prism
_exptl_crystal_F_000 348
_exptl_crystal_size_max 0.270
_exptl_crystal_size_mid 0.090
_exptl_crystal_size_min 0.090
_refine_diff_density_max 0.965
_refine_diff_density_min -0.632
_refine_diff_density_rms 0.171
_refine_ls_extinction_coef 0.58(7)
_refine_ls_extinction_expression Fc^*^=kFc[1+0.001xFc^2^\l^3^/sin(2\q)]^-1/4^
_refine_ls_extinction_method SHELXL
_refine_ls_goodness_of_fit_ref 1.365
_refine_ls_hydrogen_treatment constr
_refine_ls_matrix_type full
_refine_ls_number_parameters 43
_refine_ls_number_reflns 500
_refine_ls_number_restraints 0
_refine_ls_restrained_S_all 1.365
_refine_ls_R_factor_all 0.0656
_refine_ls_R_factor_gt 0.0652
_refine_ls_shift/su_max 0.000
_refine_ls_shift/su_mean 0.000
_refine_ls_structure_factor_coef Fsqd
_refine_ls_weighting_details 'w=1/[\s^2^(Fo^2^)+(0.1000P)^2^] where P=(Fo^2^+2Fc^2^)/3'
_refine_ls_weighting_scheme calc
_refine_ls_wR_factor_gt 0.1495
_refine_ls_wR_factor_ref 0.1506
_reflns_Friedel_coverage 0.000
_reflns_Friedel_fraction_full .
_reflns_Friedel_fraction_max .
_reflns_number_gt 490
_reflns_number_total 500
_reflns_threshold_expression 'I > 2\s(I)'
_cod_data_source_file nchem.2092-s5.cif
_cod_data_source_block 1_at_263_K_HT_phase
_cod_original_cell_volume 713.8(5)
_cod_database_code 1551509
_shelx_space_group_comment
;
The symmetry employed for this shelxl refinement is uniquely defined
by the following loop, which should always be used as a source of
symmetry information in preference to the above space-group names.
They are only intended as comments.
;
_shelx_estimated_absorpt_t_min 0.780
_shelx_estimated_absorpt_t_max 0.922
_shelxl_version_number 2013-4

loop_
_space_group_symop_operation_xyz
'x, y, z'
'-y, x-y, z'
'-x+y, -x, z'
'-y, -x, -z+1/2'
'x, x-y, -z+1/2'
'-x+y, y, -z+1/2'
'-x, -y, -z'
'y, -x+y, -z'
'x-y, x, -z'
'y, x, z-1/2'
'-x, -x+y, z-1/2'
'x-y, -y, z-1/2'

loop_
_atom_site_label
_atom_site_type_symbol
_atom_site_fract_x
_atom_site_fract_y
_atom_site_fract_z
_atom_site_U_iso_or_equiv
_atom_site_adp_type
_atom_site_occupancy
_atom_site_site_symmetry_order
_atom_site_calc_flag
_atom_site_refinement_flags_posn
_atom_site_refinement_flags_adp
_atom_site_refinement_flags_occupancy
_atom_site_disorder_assembly
_atom_site_disorder_group
Ni1 Ni 0.6667 0.3333 0.7500 0.0377(6) Uani 1 6 d S T P . .
N1 N 0.4585(4) 0.1458(4) 0.6377(3) 0.0580(8) Uani 1 1 d . . . . .
H1A H 0.4808 0.1757 0.5481 0.070 Uiso 1 1 calc R U . . .
H1B H 0.4459 0.0316 0.6501 0.070 Uiso 1 1 calc R U . . .
C2 C 0.3333 0.6667 0.6781(5) 0.0507(14) Uani 1 3 d S T P . .
C1 C 0.2986(4) 0.1447(5) 0.6785(3) 0.0661(9) Uani 1 1 d . . . . .
H1C H 0.1967 0.0391 0.6493 0.079 Uiso 1 1 calc R U . . .
H1D H 0.2955 0.2437 0.6422 0.079 Uiso 1 1 calc R U . . .
O1 O 0.410(4) 0.8021(13) 0.6191(10) 0.103(5) Uani 0.3333 1 d . . P A 1
O2 O 0.260(4) 0.739(4) 0.6311(10) 0.116(5) Uani 0.3333 1 d . . P A 2

loop_
_atom_site_aniso_label
_atom_site_aniso_U_11
_atom_site_aniso_U_22
_atom_site_aniso_U_33
_atom_site_aniso_U_23
_atom_site_aniso_U_13
_atom_site_aniso_U_12
Ni1 0.0362(6) 0.0362(6) 0.0407(7) 0.000 0.000 0.0181(3)
N1 0.0507(15) 0.0546(14) 0.0624(15) -0.0129(11) -0.0101(11) 0.0215(12)
C2 0.056(2) 0.056(2) 0.040(3) 0.000 0.000 0.0280(10)
C1 0.0408(14) 0.0625(19) 0.087(2) -0.0014(16) -0.0127(14) 0.0195(14)
O1 0.189(15) 0.048(4) 0.071(5) 0.019(4) 0.041(9) 0.057(7)
O2 0.204(14) 0.179(15) 0.061(5) -0.022(9) -0.037(10) 0.168(13)

loop_
_atom_type_symbol
_atom_type_description
_atom_type_scat_dispersion_real
_atom_type_scat_dispersion_imag
_atom_type_scat_source
C C 0.0033 0.0016 'International Tables Vol C Tables 4.2.6.8 and 6.1.1.4'
N N 0.0061 0.0033 'International Tables Vol C Tables 4.2.6.8 and 6.1.1.4'
O O 0.0106 0.0060 'International Tables Vol C Tables 4.2.6.8 and 6.1.1.4'
Ni Ni 0.3393 1.1124 'International Tables Vol C Tables 4.2.6.8 and 6.1.1.4'
H H 0.0000 0.0000 'International Tables Vol C Tables 4.2.6.8 and 6.1.1.4'

loop_
_geom_angle_atom_site_label_1
_geom_angle_atom_site_label_2
_geom_angle_atom_site_label_3
_geom_angle
_geom_angle_site_symmetry_1
_geom_angle_site_symmetry_3
N1 Ni1 N1 82.07(15) 6_656 2_655
N1 Ni1 N1 92.10(13) 6_656 4_666
N1 Ni1 N1 94.34(16) 2_655 4_666
N1 Ni1 N1 94.34(17) 6_656 .
N1 Ni1 N1 92.11(13) 2_655 .
N1 Ni1 N1 171.45(13) 4_666 .
N1 Ni1 N1 171.46(13) 6_656 3_665
N1 Ni1 N1 92.10(13) 2_655 3_665
N1 Ni1 N1 82.07(15) 4_666 3_665
N1 Ni1 N1 92.10(13) . 3_665
N1 Ni1 N1 92.10(13) 6_656 5_556
N1 Ni1 N1 171.46(13) 2_655 5_556
N1 Ni1 N1 92.10(13) 4_666 5_556
N1 Ni1 N1 82.07(15) . 5_556
N1 Ni1 N1 94.34(16) 3_665 5_556
C1 N1 Ni1 107.50(19) . .
C1 N1 H1A 110.2 . .
Ni1 N1 H1A 110.2 . .
C1 N1 H1B 110.2 . .
Ni1 N1 H1B 110.2 . .
H1A N1 H1B 108.5 . .
O1 C2 O1 96.3(9) 2_665 3_565
O1 C2 O1 96.3(9) 2_665 .
O1 C2 O1 96.3(9) 3_565 .
O2 C2 O2 105.0(7) 2_665 3_565
O2 C2 O2 105.0(7) 2_665 .
O2 C2 O2 105.0(7) 3_565 .
O1 C2 C2 120.7(7) 2_665 4_666
O1 C2 C2 120.6(7) 3_565 4_666
O1 C2 C2 120.7(7) . 4_666
O2 C2 C2 113.6(6) 2_665 4_666
O2 C2 C2 113.6(6) 3_565 4_666
O2 C2 C2 113.6(6) . 4_666
N1 C1 C1 108.3(2) . 5_556
N1 C1 H1C 110.0 . .
C1 C1 H1C 110.0 5_556 .
N1 C1 H1D 110.0 . .
C1 C1 H1D 110.0 5_556 .
H1C C1 H1D 108.4 . .
C2 O1 O1 41.8(4) . 3_565
C2 O1 O1 41.8(4) . 2_665
O1 O1 O1 60.000(12) 3_565 2_665

loop_
_geom_bond_atom_site_label_1
_geom_bond_atom_site_label_2
_geom_bond_distance
_geom_bond_site_symmetry_2
Ni1 N1 2.119(3) 6_656
Ni1 N1 2.119(3) 2_655
Ni1 N1 2.119(3) 4_666
Ni1 N1 2.119(3) .
Ni1 N1 2.119(3) 3_665
Ni1 N1 2.119(3) 5_556
N1 C1 1.477(4) .
N1 H1A 0.9700 .
N1 H1B 0.9700 .
C2 O1 1.212(9) 2_665
C2 O1 1.212(9) 3_565
C2 O1 1.212(9) .
C2 O2 1.228(8) 2_665
C2 O2 1.228(9) 3_565
C2 O2 1.228(8) .
C2 C2 1.508(10) 4_666
C1 C1 1.502(7) 5_556
C1 H1C 0.9700 .
C1 H1D 0.9700 .
O1 O1 1.81(2) 3_565
O1 O1 1.81(2) 2_665

loop_
_geom_torsion_atom_site_label_1
_geom_torsion_atom_site_label_2
_geom_torsion_atom_site_label_3
_geom_torsion_atom_site_label_4
_geom_torsion
_geom_torsion_site_symmetry_1
_geom_torsion_site_symmetry_2
_geom_torsion_site_symmetry_3
_geom_torsion_site_symmetry_4
Ni1 N1 C1 C1 -42.4(4) . . . 5_556
O1 C2 O1 O1 -97.1(11) 2_665 . . 3_565
O2 C2 O1 O1 -43.2(12) 2_665 . . 3_565
O2 C2 O1 O1 35.5(15) 3_565 . . 3_565
O2 C2 O1 O1 -128.6(8) . . . 3_565
C2 C2 O1 O1 131.4(6) 4_666 . . 3_565
O1 C2 O1 O1 97.1(11) 3_565 . . 2_665
O2 C2 O1 O1 53.9(15) 2_665 . . 2_665
O2 C2 O1 O1 132.6(9) 3_565 . . 2_665
O2 C2 O1 O1 -31.5(15) . . . 2_665
C2 C2 O1 O1 -131.4(6) 4_666 . . 2_665
